data_4078938
loop_
_publ_author_name
'Schmiege, Benjamin M.'
'Fieser, Megan E.'
'Ziller, Joseph W.'
'Evans, William J.'

_publ_section_title
;
 Reactivity of the Y3+Tuck-Over Hydride Complex,
 (C5Me5)2Y(\m-H)(\m-CH2C5Me4)Y(C5Me5)
;
_journal_issue 15
_journal_name_full Organometallics
_journal_page_first 5591
_journal_paper_doi 10.1021/om300546t
_journal_volume 31
_journal_year 2012
_chemical_formula_sum 'C46 H65 Cl Y2'
_chemical_formula_weight 831.25
_chemical_name_systematic
; 
 ? 
;
_space_group_IT_number 5
_symmetry_cell_setting monoclinic
_symmetry_space_group_name_Hall 'C 2y'
_symmetry_space_group_name_H-M 'C 1 2 1'
_atom_sites_solution_hydrogens geom
_atom_sites_solution_primary direct
_atom_sites_solution_secondary difmap
_audit_creation_method SHELXTL
_cell_angle_alpha 90.00
_cell_angle_beta 116.0716(4)
_cell_angle_gamma 90.00
_cell_formula_units_Z 4
_cell_length_a 19.2433(6)
_cell_length_b 16.9361(6)
_cell_length_c 14.1667(5)
_cell_measurement_reflns_used 9919
_cell_measurement_temperature 98(2)
_cell_measurement_theta_max 28.29
_cell_measurement_theta_min 2.66
_cell_volume 4147.2(2)
_computing_cell_refinement 'Bruker SAINT'
_computing_data_collection 'Bruker APEX2'
_computing_data_reduction 'Bruker SAINT'
_computing_molecular_graphics 'Bruker SHELXTL'
_computing_publication_material 'Bruker SHELXTL'
_computing_structure_refinement 'SHELXL-97 (Sheldrick, 2008)'
_computing_structure_solution 'SHELXS-97 (Sheldrick, 2008)'
_diffrn_ambient_temperature 98(2)
_diffrn_measured_fraction_theta_full 0.999
_diffrn_measured_fraction_theta_max 0.980
_diffrn_measurement_device_type 'Bruker APEX-II CCD'
_diffrn_measurement_method '\f and \w scans'
_diffrn_radiation_monochromator graphite
_diffrn_radiation_source 'fine-focus sealed tube'
_diffrn_radiation_type MoK\a
_diffrn_radiation_wavelength 0.71073
_diffrn_reflns_av_R_equivalents 0.0175
_diffrn_reflns_av_sigmaI/netI 0.0232
_diffrn_reflns_limit_h_max 25
_diffrn_reflns_limit_h_min -25
_diffrn_reflns_limit_k_max 22
_diffrn_reflns_limit_k_min -21
_diffrn_reflns_limit_l_max 18
_diffrn_reflns_limit_l_min -18
_diffrn_reflns_number 24814
_diffrn_reflns_theta_full 25.50
_diffrn_reflns_theta_max 28.31
_diffrn_reflns_theta_min 2.36
_exptl_absorpt_coefficient_mu 2.879
_exptl_absorpt_correction_T_max 0.4689
_exptl_absorpt_correction_T_min 0.4323
_exptl_absorpt_correction_type multi-scan
_exptl_absorpt_process_details 'Bruker SADABS'
_exptl_crystal_colour orange
_exptl_crystal_density_diffrn 1.331
_exptl_crystal_density_meas ?
_exptl_crystal_density_method 'not measured'
_exptl_crystal_description irregular
_exptl_crystal_F_000 1744
_exptl_crystal_size_max 0.35
_exptl_crystal_size_mid 0.34
_exptl_crystal_size_min 0.31
_refine_diff_density_max 0.397
_refine_diff_density_min -0.328
_refine_diff_density_rms 0.051
_refine_ls_abs_structure_details 'Flack H D (1983), Acta Cryst. A39, 876-881'
_refine_ls_abs_structure_Flack -0.020(3)
_refine_ls_extinction_method none
_refine_ls_goodness_of_fit_ref 1.047
_refine_ls_hydrogen_treatment constr
_refine_ls_matrix_type full
_refine_ls_number_parameters 457
_refine_ls_number_reflns 9849
_refine_ls_number_restraints 1
_refine_ls_restrained_S_all 1.047
_refine_ls_R_factor_all 0.0285
_refine_ls_R_factor_gt 0.0253
_refine_ls_shift/su_max 0.002
_refine_ls_shift/su_mean 0.000
_refine_ls_structure_factor_coef Fsqd
_refine_ls_weighting_details 'calc w=1/[\s^2^(Fo^2^)+(0.0367P)^2^+1.5956P] where P=(Fo^2^+2Fc^2^)/3'
_refine_ls_weighting_scheme calc
_refine_ls_wR_factor_gt 0.0608
_refine_ls_wR_factor_ref 0.0620
_reflns_number_gt 9217
_reflns_number_total 9849
_reflns_threshold_expression >2sigma(I)
_cod_data_source_file om300546t_si_002.cif
_cod_data_source_block bms12
_cod_depositor_comments
;
The following automatic conversions were performed:

'_symmetry_cell_setting' value 'Monoclinic' changed to 'monoclinic'
according to /home/saulius/struct/CIF-dictionaries/cif_core.dic
dictionary named 'cif_core.dic' version 2.4.2 from 2011-04-26.

Automatic conversion script
Id: cif_fix_values 1891 2012-01-12 08:04:46Z andrius 

The following automatic conversions were performed:

'_exptl_crystal_density_meas' value 'none' was changed to '?' - the
value is perceived as not measured.

Automatic conversion script
Id: cif_fix_values 3008 2015-01-20 13:52:24Z robertas 
;
_cod_original_sg_symbol_H-M C2
_cod_database_code 4078938

loop_
_symmetry_equiv_pos_as_xyz
'x, y, z'
'-x, y, -z'
'x+1/2, y+1/2, z'
'-x+1/2, y+1/2, -z'

loop_
_atom_site_label
_atom_site_type_symbol
_atom_site_fract_x
_atom_site_fract_y
_atom_site_fract_z
_atom_site_U_iso_or_equiv
_atom_site_adp_type
_atom_site_occupancy
_atom_site_symmetry_multiplicity
_atom_site_calc_flag
_atom_site_refinement_flags
_atom_site_disorder_assembly
_atom_site_disorder_group
Y1 Y 0.698564(10) 0.650759(10) 0.787368(13) 0.01783(5) Uani 1 1 d . . .
Y2 Y 0.799649(10) 0.658679(12) 0.569029(13) 0.01922(5) Uani 1 1 d . . .
Cl1 Cl 0.80350(4) 0.58084(4) 0.73618(5) 0.03157(13) Uani 1 1 d . . .
C1 C 0.59802(12) 0.53188(13) 0.75937(17) 0.0215(4) Uani 1 1 d . . .
C2 C 0.67276(13) 0.50010(12) 0.82183(17) 0.0216(4) Uani 1 1 d . . .
C3 C 0.70319(13) 0.53871(14) 0.92029(17) 0.0227(4) Uani 1 1 d . . .
C4 C 0.64684(12) 0.59351(12) 0.91951(16) 0.0212(4) Uani 1 1 d . . .
C5 C 0.58299(12) 0.59045(13) 0.81963(17) 0.0210(4) Uani 1 1 d . . .
C6 C 0.53829(14) 0.49950(14) 0.65726(19) 0.0292(5) Uani 1 1 d . . .
H6A H 0.5064 0.5428 0.6139 0.044 Uiso 1 1 calc R . .
H6B H 0.5053 0.4617 0.6712 0.044 Uiso 1 1 calc R . .
H6C H 0.5641 0.4728 0.6200 0.044 Uiso 1 1 calc R . .
C7 C 0.70834(15) 0.42935(14) 0.7951(2) 0.0301(5) Uani 1 1 d . . .
H7A H 0.7649 0.4335 0.8314 0.045 Uiso 1 1 calc R . .
H7B H 0.6915 0.4276 0.7190 0.045 Uiso 1 1 calc R . .
H7C H 0.6918 0.3811 0.8175 0.045 Uiso 1 1 calc R . .
C8 C 0.77745(14) 0.51679(16) 1.0135(2) 0.0346(6) Uani 1 1 d . . .
H8A H 0.8170 0.5043 0.9898 0.052 Uiso 1 1 calc R . .
H8B H 0.7687 0.4706 1.0486 0.052 Uiso 1 1 calc R . .
H8C H 0.7950 0.5612 1.0628 0.052 Uiso 1 1 calc R . .
C9 C 0.64766(15) 0.63327(13) 1.01530(17) 0.0295(5) Uani 1 1 d . . .
H9A H 0.6273 0.6870 0.9971 0.044 Uiso 1 1 calc R . .
H9B H 0.7008 0.6353 1.0709 0.044 Uiso 1 1 calc R . .
H9C H 0.6154 0.6032 1.0401 0.044 Uiso 1 1 calc R . .
C10 C 0.50679(13) 0.63215(13) 0.7878(2) 0.0303(5) Uani 1 1 d . . .
H10A H 0.4858 0.6475 0.7137 0.045 Uiso 1 1 calc R . .
H10B H 0.5147 0.6794 0.8313 0.045 Uiso 1 1 calc R . .
H10C H 0.4703 0.5966 0.7978 0.045 Uiso 1 1 calc R . .
C11 C 0.76579(13) 0.78160(13) 0.7690(2) 0.0295(5) Uani 1 1 d . . .
C12 C 0.69413(13) 0.80641(13) 0.7661(2) 0.0280(5) Uani 1 1 d . . .
C13 C 0.69594(14) 0.79299(13) 0.8661(2) 0.0272(5) Uani 1 1 d . . .
C14 C 0.76967(14) 0.75969(13) 0.93212(19) 0.0291(5) Uani 1 1 d . . .
C15 C 0.81162(13) 0.75219(14) 0.8717(2) 0.0306(5) Uani 1 1 d . . .
C16 C 0.78956(15) 0.78749(16) 0.6824(2) 0.0394(7) Uani 1 1 d . . .
H16A H 0.8136 0.8390 0.6854 0.059 Uiso 0.83 1 calc PR . .
H16B H 0.7440 0.7818 0.6146 0.059 Uiso 0.83 1 calc PR . .
H16C H 0.8268 0.7456 0.6901 0.059 Uiso 0.83 1 calc PR . .
C17 C 0.63055(14) 0.85255(14) 0.6789(2) 0.0333(5) Uani 1 1 d . . .
H17A H 0.6424 0.8567 0.6185 0.050 Uiso 1 1 calc R . .
H17B H 0.6271 0.9056 0.7043 0.050 Uiso 1 1 calc R . .
H17C H 0.5811 0.8252 0.6577 0.050 Uiso 1 1 calc R . .
C18 C 0.63478(15) 0.82082(14) 0.8965(2) 0.0335(5) Uani 1 1 d . . .
H18A H 0.6549 0.8195 0.9732 0.050 Uiso 1 1 calc R . .
H18B H 0.5895 0.7862 0.8648 0.050 Uiso 1 1 calc R . .
H18C H 0.6198 0.8750 0.8714 0.050 Uiso 1 1 calc R . .
C19 C 0.80426(17) 0.74843(18) 1.0483(2) 0.0422(7) Uani 1 1 d . . .
H19A H 0.8256 0.6950 1.0659 0.063 Uiso 1 1 calc R . .
H19B H 0.7643 0.7558 1.0726 0.063 Uiso 1 1 calc R . .
H19C H 0.8457 0.7871 1.0826 0.063 Uiso 1 1 calc R . .
C20 C 0.89434(14) 0.72565(16) 0.9162(3) 0.0438(7) Uani 1 1 d . . .
H20A H 0.9011 0.6782 0.9589 0.066 Uiso 1 1 calc R . .
H20B H 0.9281 0.7677 0.9600 0.066 Uiso 1 1 calc R . .
H20C H 0.9079 0.7137 0.8586 0.066 Uiso 1 1 calc R . .
C21 C 0.94420(13) 0.71448(13) 0.63758(19) 0.0221(4) Uani 1 1 d . . .
C22 C 0.95249(11) 0.63516(12) 0.66997(16) 0.0209(4) Uani 1 1 d . . .
C23 C 0.92427(13) 0.58708(13) 0.57902(19) 0.0220(4) Uani 1 1 d . . .
C24 C 0.89979(12) 0.63710(13) 0.48973(17) 0.0233(5) Uani 1 1 d . . .
C25 C 0.90984(13) 0.71600(14) 0.52606(19) 0.0232(5) Uani 1 1 d . . .
C26 C 0.97721(15) 0.78535(14) 0.7080(2) 0.0323(5) Uani 1 1 d . . .
H26A H 0.9460 0.8321 0.6747 0.048 Uiso 1 1 calc R . .
H26B H 1.0306 0.7940 0.7192 0.048 Uiso 1 1 calc R . .
H26C H 0.9763 0.7759 0.7757 0.048 Uiso 1 1 calc R . .
C27 C 0.99604(13) 0.60522(16) 0.78046(18) 0.0322(5) Uani 1 1 d . . .
H27A H 0.9675 0.5614 0.7921 0.048 Uiso 1 1 calc R . .
H27B H 1.0018 0.6479 0.8300 0.048 Uiso 1 1 calc R . .
H27C H 1.0473 0.5868 0.7914 0.048 Uiso 1 1 calc R . .
C28 C 0.92857(15) 0.49817(14) 0.5791(2) 0.0344(6) Uani 1 1 d . . .
H28A H 0.9142 0.4769 0.6324 0.052 Uiso 1 1 calc R . .
H28B H 0.9814 0.4818 0.5952 0.052 Uiso 1 1 calc R . .
H28C H 0.8929 0.4780 0.5098 0.052 Uiso 1 1 calc R . .
C29 C 0.88384(15) 0.61197(18) 0.37978(19) 0.0377(6) Uani 1 1 d . . .
H29A H 0.8667 0.5568 0.3688 0.056 Uiso 1 1 calc R . .
H29B H 0.9312 0.6172 0.3705 0.056 Uiso 1 1 calc R . .
H29C H 0.8433 0.6456 0.3287 0.056 Uiso 1 1 calc R . .
C30 C 0.89500(16) 0.78880(16) 0.4583(2) 0.0370(6) Uani 1 1 d . . .
H30A H 0.9346 0.8286 0.4956 0.056 Uiso 1 1 calc R . .
H30B H 0.8438 0.8101 0.4428 0.056 Uiso 1 1 calc R . .
H30C H 0.8970 0.7749 0.3924 0.056 Uiso 1 1 calc R . .
C31 C 0.64922(11) 0.64683(15) 0.49913(18) 0.0299(5) Uani 1 1 d . . .
C32 C 0.65982(13) 0.70615(13) 0.43513(19) 0.0260(5) Uani 1 1 d . . .
C33 C 0.69068(13) 0.67056(14) 0.37103(17) 0.0290(5) Uani 1 1 d . . .
C34 C 0.69959(14) 0.58887(15) 0.3950(2) 0.0357(6) Uani 1 1 d . . .
C35 C 0.67463(14) 0.57453(14) 0.4734(2) 0.0338(6) Uani 1 1 d . . .
C36 C 0.61547(13) 0.65676(19) 0.5746(2) 0.0426(6) Uani 1 1 d . . .
H36A H 0.5592 0.6508 0.5375 0.064 Uiso 0.83 1 calc PR . .
H36B H 0.6281 0.7094 0.6062 0.064 Uiso 0.83 1 calc PR . .
H36C H 0.6369 0.6166 0.6298 0.064 Uiso 0.83 1 calc PR . .
C37 C 0.62956(14) 0.78990(13) 0.42007(19) 0.0287(5) Uani 1 1 d . . .
H37A H 0.5974 0.7970 0.4572 0.043 Uiso 1 1 calc R . .
H37B H 0.5985 0.8002 0.3450 0.043 Uiso 1 1 calc R . .
H37C H 0.6732 0.8268 0.4482 0.043 Uiso 1 1 calc R . .
C38 C 0.69700(15) 0.71103(19) 0.28137(19) 0.0405(7) Uani 1 1 d . . .
H38A H 0.7340 0.6826 0.2636 0.061 Uiso 1 1 calc R . .
H38B H 0.7149 0.7654 0.3014 0.061 Uiso 1 1 calc R . .
H38C H 0.6462 0.7116 0.2203 0.061 Uiso 1 1 calc R . .
C39 C 0.71672(17) 0.52426(19) 0.3349(2) 0.0543(9) Uani 1 1 d . . .
H39A H 0.7603 0.4925 0.3835 0.081 Uiso 1 1 calc R . .
H39B H 0.7299 0.5479 0.2817 0.081 Uiso 1 1 calc R . .
H39C H 0.6710 0.4905 0.3004 0.081 Uiso 1 1 calc R . .
C40 C 0.67059(16) 0.49339(15) 0.5155(3) 0.0539(9) Uani 1 1 d . . .
H40A H 0.7187 0.4648 0.5315 0.081 Uiso 1 1 calc R . .
H40B H 0.6269 0.4641 0.4627 0.081 Uiso 1 1 calc R . .
H40C H 0.6635 0.4987 0.5797 0.081 Uiso 1 1 calc R . .
C41 C 0.97030(17) 0.93512(15) 0.89226(19) 0.0340(6) Uani 1 1 d . . .
H41A H 0.9497 0.9358 0.8178 0.041 Uiso 1 1 calc R . .
C42 C 0.92122(16) 0.93451(15) 0.9389(2) 0.0362(6) Uani 1 1 d . . .
H42A H 0.8668 0.9339 0.8967 0.043 Uiso 1 1 calc R . .
C43 C 0.95062(16) 0.93480(14) 1.0473(2) 0.0321(5) Uani 1 1 d . . .
H43A H 0.9167 0.9348 1.0798 0.038 Uiso 1 1 calc R . .
C44 C 0.5308(3) 0.8211(3) 1.0481(4) 0.0281(10) Uiso 0.50 1 d P . 1
H44 H 0.5521 0.7724 1.0814 0.034 Uiso 0.50 1 calc PR . 1
C45 C 0.5632(3) 0.8913(5) 1.0981(5) 0.0375(12) Uiso 0.50 1 d P A 1
H45 H 0.6063 0.8909 1.1654 0.045 Uiso 0.50 1 calc PR A 1
C46 C 0.5322(4) 0.9620(4) 1.0490(5) 0.0464(14) Uiso 0.50 1 d P . 1
H46 H 0.5547 1.0105 1.0818 0.056 Uiso 0.50 1 calc PR . 1
C44B C 0.5000 0.8113(5) 1.0000 0.0328(16) Uiso 0.50 2 d SP . 2
H44B H 0.5000 0.7552 1.0000 0.039 Uiso 0.50 2 calc SPR . 2
C45B C 0.5548(3) 0.8527(4) 1.0849(5) 0.0327(11) Uiso 0.50 1 d P B 2
H45B H 0.5918 0.8249 1.1437 0.039 Uiso 0.50 1 calc PR B 2
C46B C 0.5554(3) 0.9331(4) 1.0837(4) 0.0261(9) Uiso 0.50 1 d P B 2
H46B H 0.5940 0.9611 1.1407 0.031 Uiso 0.50 1 calc PR B 2
C47B C 0.5000 0.9743(4) 1.0000 0.0226(13) Uiso 0.50 2 d SP . 2
H47B H 0.5000 1.0304 1.0000 0.027 Uiso 0.50 2 calc SPR . 2

loop_
_atom_site_aniso_label
_atom_site_aniso_U_11
_atom_site_aniso_U_22
_atom_site_aniso_U_33
_atom_site_aniso_U_23
_atom_site_aniso_U_13
_atom_site_aniso_U_12
Y1 0.01732(8) 0.01718(9) 0.01845(9) -0.00136(9) 0.00735(7) -0.00269(9)
Y2 0.01503(8) 0.02429(10) 0.01658(8) -0.00055(9) 0.00534(7) -0.00090(9)
Cl1 0.0350(3) 0.0310(3) 0.0392(3) 0.0183(2) 0.0259(3) 0.0161(2)
C1 0.0207(10) 0.0197(10) 0.0232(10) 0.0026(8) 0.0089(9) -0.0028(8)
C2 0.0241(11) 0.0174(10) 0.0265(11) 0.0029(8) 0.0138(10) 0.0000(8)
C3 0.0225(11) 0.0219(11) 0.0232(11) 0.0055(8) 0.0097(9) 0.0000(8)
C4 0.0237(11) 0.0204(10) 0.0219(10) 0.0016(8) 0.0124(9) -0.0019(8)
C5 0.0180(10) 0.0193(10) 0.0274(11) 0.0022(8) 0.0115(9) -0.0016(8)
C6 0.0272(12) 0.0287(12) 0.0285(12) -0.0025(9) 0.0093(10) -0.0110(10)
C7 0.0382(14) 0.0195(11) 0.0403(14) 0.0047(10) 0.0242(12) 0.0031(9)
C8 0.0282(13) 0.0366(14) 0.0306(13) 0.0061(11) 0.0053(11) 0.0065(10)
C9 0.0375(13) 0.0288(13) 0.0254(11) -0.0041(9) 0.0167(10) -0.0040(9)
C10 0.0212(11) 0.0279(13) 0.0391(13) 0.0020(9) 0.0109(10) 0.0017(8)
C11 0.0196(11) 0.0175(10) 0.0476(15) 0.0054(9) 0.0113(10) -0.0027(8)
C12 0.0212(11) 0.0204(11) 0.0412(13) 0.0046(9) 0.0126(10) -0.0014(8)
C13 0.0250(12) 0.0191(11) 0.0352(13) -0.0051(9) 0.0111(11) -0.0069(9)
C14 0.0242(12) 0.0227(11) 0.0337(13) -0.0078(9) 0.0065(10) -0.0078(9)
C15 0.0173(11) 0.0226(11) 0.0440(14) 0.0023(10) 0.0061(10) -0.0046(8)
C16 0.0306(13) 0.0306(13) 0.0666(19) 0.0226(13) 0.0301(14) 0.0077(10)
C17 0.0277(12) 0.0278(12) 0.0433(15) 0.0083(11) 0.0147(11) 0.0084(10)
C18 0.0383(14) 0.0229(11) 0.0436(15) -0.0090(10) 0.0221(12) -0.0050(10)
C19 0.0387(15) 0.0397(15) 0.0334(14) -0.0098(12) 0.0023(12) -0.0083(12)
C20 0.0198(12) 0.0301(13) 0.069(2) 0.0055(13) 0.0083(13) -0.0036(10)
C21 0.0199(11) 0.0217(11) 0.0273(11) -0.0025(9) 0.0129(9) -0.0034(8)
C22 0.0142(9) 0.0246(11) 0.0220(10) 0.0031(8) 0.0062(8) 0.0004(7)
C23 0.0163(10) 0.0189(10) 0.0293(11) 0.0005(9) 0.0087(9) 0.0013(8)
C24 0.0171(9) 0.0301(13) 0.0231(10) -0.0010(8) 0.0093(8) 0.0029(8)
C25 0.0204(11) 0.0242(11) 0.0287(12) 0.0068(9) 0.0141(10) 0.0033(9)
C26 0.0295(13) 0.0284(12) 0.0446(14) -0.0118(11) 0.0216(12) -0.0097(10)
C27 0.0203(11) 0.0469(15) 0.0253(12) 0.0078(10) 0.0064(9) 0.0009(10)
C28 0.0289(12) 0.0213(11) 0.0505(15) -0.0032(10) 0.0151(11) 0.0004(9)
C29 0.0289(13) 0.0577(17) 0.0270(12) -0.0065(12) 0.0129(11) 0.0051(12)
C30 0.0366(14) 0.0358(14) 0.0444(15) 0.0195(12) 0.0231(12) 0.0088(11)
C31 0.0128(8) 0.0219(11) 0.0468(13) 0.0043(11) 0.0057(8) -0.0014(9)
C32 0.0158(10) 0.0222(11) 0.0358(13) -0.0009(9) 0.0075(10) 0.0008(8)
C33 0.0195(10) 0.0345(14) 0.0229(10) -0.0067(9) 0.0001(8) -0.0012(9)
C34 0.0204(11) 0.0313(13) 0.0364(13) -0.0141(11) -0.0049(10) 0.0046(10)
C35 0.0167(11) 0.0170(11) 0.0522(16) -0.0002(10) 0.0010(11) -0.0013(8)
C36 0.0272(11) 0.0329(12) 0.0761(18) 0.0238(16) 0.0305(12) 0.0089(13)
C37 0.0296(12) 0.0225(11) 0.0343(13) 0.0058(9) 0.0145(10) 0.0023(9)
C38 0.0308(13) 0.0619(19) 0.0219(12) -0.0024(11) 0.0051(10) 0.0126(12)
C39 0.0362(15) 0.0482(17) 0.0517(18) -0.0296(14) -0.0053(14) 0.0087(13)
C40 0.0242(13) 0.0181(12) 0.091(3) 0.0075(13) -0.0004(14) -0.0032(10)
C41 0.0512(16) 0.0281(12) 0.0220(11) -0.0002(9) 0.0154(11) 0.0023(11)
C42 0.0342(14) 0.0298(12) 0.0400(14) -0.0041(11) 0.0120(12) 0.0037(10)
C43 0.0467(15) 0.0210(11) 0.0381(13) -0.0013(10) 0.0275(12) 0.0002(10)

loop_
_atom_type_symbol
_atom_type_description
_atom_type_scat_dispersion_real
_atom_type_scat_dispersion_imag
_atom_type_scat_source
C C 0.0033 0.0016 'International Tables Vol C Tables 4.2.6.8 and 6.1.1.4'
H H 0.0000 0.0000 'International Tables Vol C Tables 4.2.6.8 and 6.1.1.4'
Cl Cl 0.1484 0.1585 'International Tables Vol C Tables 4.2.6.8 and 6.1.1.4'
Y Y -2.7962 3.5667 'International Tables Vol C Tables 4.2.6.8 and 6.1.1.4'

loop_
_geom_angle_atom_site_label_1
_geom_angle_atom_site_label_2
_geom_angle_atom_site_label_3
_geom_angle
_geom_angle_site_symmetry_1
_geom_angle_site_symmetry_3
Cnt1 Y1 Cl1 108.0 . .
Cnt1 Y1 C36 106.6 . .
Cnt2 Y1 Cl1 104.5 . .
Cnt2 Y1 C36 106.3 . .
Cnt1 Y1 Cnt2 136.1 . .
Cnt3 Y2 Cl1 108.0 . .
Cnt3 Y2 C16 107.3 . .
Cnt4 Y2 Cl1 105.1 . .
Cnt4 Y2 C16 106.5 . .
Cnt3 Y2 Cnt4 135.3 . .
C15 Y1 C11 31.37(8) . .
C15 Y1 C3 112.65(7) . .
C11 Y1 C3 143.94(8) . .
C15 Y1 C14 31.24(8) . .
C11 Y1 C14 51.82(8) . .
C3 Y1 C14 95.98(7) . .
C15 Y1 C12 51.45(7) . .
C11 Y1 C12 31.27(7) . .
C3 Y1 C12 141.56(8) . .
C14 Y1 C12 51.33(8) . .
C15 Y1 C4 114.32(8) . .
C11 Y1 C4 136.70(7) . .
C3 Y1 C4 31.12(7) . .
C14 Y1 C4 86.26(7) . .
C12 Y1 C4 116.07(7) . .
C15 Y1 C5 139.83(8) . .
C11 Y1 C5 145.34(7) . .
C3 Y1 C5 51.13(7) . .
C14 Y1 C5 108.69(7) . .
C12 Y1 C5 114.42(7) . .
C4 Y1 C5 30.71(7) . .
C15 Y1 C13 51.64(7) . .
C11 Y1 C13 51.81(8) . .
C3 Y1 C13 110.56(8) . .
C14 Y1 C13 31.18(7) . .
C12 Y1 C13 31.00(8) . .
C4 Y1 C13 87.31(7) . .
C5 Y1 C13 95.97(7) . .
C15 Y1 C2 136.47(7) . .
C11 Y1 C2 162.73(7) . .
C3 Y1 C2 30.74(7) . .
C14 Y1 C2 126.52(7) . .
C12 Y1 C2 165.16(7) . .
C4 Y1 C2 50.89(6) . .
C5 Y1 C2 50.89(6) . .
C13 Y1 C2 138.07(7) . .
C15 Y1 C1 163.14(7) . .
C11 Y1 C1 164.62(7) . .
C3 Y1 C1 50.76(7) . .
C14 Y1 C1 136.61(7) . .
C12 Y1 C1 137.76(7) . .
C4 Y1 C1 50.61(6) . .
C5 Y1 C1 30.69(7) . .
C13 Y1 C1 126.29(7) . .
C2 Y1 C1 30.64(7) . .
C15 Y1 Cl1 80.82(6) . .
C11 Y1 Cl1 83.39(6) . .
C3 Y1 Cl1 94.66(5) . .
C14 Y1 Cl1 108.69(6) . .
C12 Y1 Cl1 113.33(5) . .
C4 Y1 Cl1 125.76(5) . .
C5 Y1 Cl1 131.10(5) . .
C13 Y1 Cl1 131.52(5) . .
C2 Y1 Cl1 81.49(5) . .
C1 Y1 Cl1 101.88(5) . .
C15 Y1 C36 116.57(8) . .
C11 Y1 C36 86.23(8) . .
C3 Y1 C36 129.34(8) . .
C14 Y1 C36 133.10(9) . .
C12 Y1 C36 82.13(9) . .
C4 Y1 C36 124.99(7) . .
C5 Y1 C36 94.36(7) . .
C13 Y1 C36 108.65(9) . .
C2 Y1 C36 99.86(8) . .
C1 Y1 C36 80.26(7) . .
Cl1 Y1 C36 82.16(5) . .
C35 Y2 C31 31.60(8) . .
C35 Y2 C25 137.25(9) . .
C31 Y2 C25 143.85(7) . .
C35 Y2 C23 112.76(7) . .
C31 Y2 C23 144.32(8) . .
C25 Y2 C23 51.41(7) . .
C35 Y2 C32 51.52(8) . .
C31 Y2 C32 31.42(7) . .
C25 Y2 C32 112.99(7) . .
C23 Y2 C32 142.49(7) . .
C35 Y2 C34 31.16(9) . .
C31 Y2 C34 51.97(8) . .
C25 Y2 C34 106.22(9) . .
C23 Y2 C34 96.71(8) . .
C32 Y2 C34 51.23(7) . .
C35 Y2 C24 112.45(8) . .
C31 Y2 C24 135.84(7) . .
C25 Y2 C24 31.05(7) . .
C23 Y2 C24 31.18(7) . .
C32 Y2 C24 115.99(7) . .
C34 Y2 C24 84.86(8) . .
C35 Y2 C33 51.40(8) . .
C31 Y2 C33 51.87(7) . .
C25 Y2 C33 94.00(7) . .
C23 Y2 C33 111.53(7) . .
C32 Y2 C33 30.96(7) . .
C34 Y2 C33 30.90(8) . .
C24 Y2 C33 86.94(7) . .
C35 Y2 C22 138.02(7) . .
C31 Y2 C22 164.15(7) . .
C25 Y2 C22 51.03(7) . .
C23 Y2 C22 30.90(7) . .
C32 Y2 C22 164.02(7) . .
C34 Y2 C22 127.59(7) . .
C24 Y2 C22 51.11(6) . .
C33 Y2 C22 138.05(7) . .
C35 Y2 Cl1 81.43(7) . .
C31 Y2 Cl1 83.88(5) . .
C25 Y2 Cl1 132.23(5) . .
C23 Y2 Cl1 93.15(5) . .
C32 Y2 Cl1 114.02(5) . .
C34 Y2 Cl1 109.21(7) . .
C24 Y2 Cl1 124.31(5) . .
C33 Y2 Cl1 131.94(6) . .
C22 Y2 Cl1 81.81(5) . .
C35 Y2 C21 162.61(8) . .
C31 Y2 C21 163.76(7) . .
C25 Y2 C21 30.95(7) . .
C23 Y2 C21 50.83(6) . .
C32 Y2 C21 135.93(7) . .
C34 Y2 C21 135.10(8) . .
C24 Y2 C21 50.97(7) . .
C33 Y2 C21 124.34(7) . .
C22 Y2 C21 30.42(7) . .
Cl1 Y2 C21 103.39(5) . .
C35 Y2 C16 116.67(8) . .
C31 Y2 C16 86.11(8) . .
C25 Y2 C16 96.46(7) . .
C23 Y2 C16 128.78(8) . .
C32 Y2 C16 82.40(8) . .
C34 Y2 C16 133.23(8) . .
C24 Y2 C16 127.23(7) . .
C33 Y2 C16 109.10(8) . .
C22 Y2 C16 98.53(7) . .
Cl1 Y2 C16 81.77(6) . .
C21 Y2 C16 80.69(7) . .
Y2 Cl1 Y1 106.719(19) . .
C5 C1 C2 107.94(19) . .
C5 C1 C6 124.3(2) . .
C2 C1 C6 126.7(2) . .
C5 C1 Y1 73.29(12) . .
C2 C1 Y1 74.16(12) . .
C6 C1 Y1 127.60(14) . .
C3 C2 C1 107.82(19) . .
C3 C2 C7 125.3(2) . .
C1 C2 C7 126.2(2) . .
C3 C2 Y1 73.16(12) . .
C1 C2 Y1 75.20(12) . .
C7 C2 Y1 124.65(14) . .
C2 C3 C4 108.07(19) . .
C2 C3 C8 125.0(2) . .
C4 C3 C8 126.4(2) . .
C2 C3 Y1 76.11(12) . .
C4 C3 Y1 74.92(12) . .
C8 C3 Y1 121.54(16) . .
C5 C4 C3 107.99(19) . .
C5 C4 C9 125.4(2) . .
C3 C4 C9 125.2(2) . .
C5 C4 Y1 74.79(12) . .
C3 C4 Y1 73.96(12) . .
C9 C4 Y1 127.67(14) . .
C4 C5 C1 108.14(19) . .
C4 C5 C10 126.0(2) . .
C1 C5 C10 125.2(2) . .
C4 C5 Y1 74.50(12) . .
C1 C5 Y1 76.02(12) . .
C10 C5 Y1 123.04(15) . .
C15 C11 C12 106.9(2) . .
C15 C11 C16 126.2(2) . .
C12 C11 C16 126.9(2) . .
C15 C11 Y1 73.42(13) . .
C12 C11 Y1 74.94(12) . .
C16 C11 Y1 118.65(17) . .
C13 C12 C11 108.9(2) . .
C13 C12 C17 123.5(2) . .
C11 C12 C17 126.8(2) . .
C13 C12 Y1 75.04(13) . .
C11 C12 Y1 73.79(12) . .
C17 C12 Y1 125.36(16) . .
C12 C13 C14 107.4(2) . .
C12 C13 C18 124.0(2) . .
C14 C13 C18 128.1(2) . .
C12 C13 Y1 73.96(13) . .
C14 C13 Y1 73.80(13) . .
C18 C13 Y1 124.57(15) . .
C15 C14 C13 107.8(2) . .
C15 C14 C19 124.0(2) . .
C13 C14 C19 127.3(2) . .
C15 C14 Y1 72.99(13) . .
C13 C14 Y1 75.02(13) . .
C19 C14 Y1 126.40(17) . .
C14 C15 C11 109.0(2) . .
C14 C15 C20 123.6(2) . .
C11 C15 C20 127.0(3) . .
C14 C15 Y1 75.77(13) . .
C11 C15 Y1 75.20(13) . .
C20 C15 Y1 120.77(16) . .
C11 C16 Y2 123.42(16) . .
C22 C21 C25 108.1(2) . .
C22 C21 C26 126.1(2) . .
C25 C21 C26 125.1(2) . .
C22 C21 Y2 74.49(12) . .
C25 C21 Y2 72.66(12) . .
C26 C21 Y2 125.95(15) . .
C21 C22 C23 108.04(19) . .
C21 C22 C27 126.4(2) . .
C23 C22 C27 124.7(2) . .
C21 C22 Y2 75.09(12) . .
C23 C22 Y2 72.97(12) . .
C27 C22 Y2 125.87(14) . .
C22 C23 C24 108.18(19) . .
C22 C23 C28 125.1(2) . .
C24 C23 C28 126.4(2) . .
C22 C23 Y2 76.12(12) . .
C24 C23 Y2 74.92(12) . .
C28 C23 Y2 120.53(15) . .
C25 C24 C23 107.5(2) . .
C25 C24 C29 125.1(2) . .
C23 C24 C29 126.0(2) . .
C25 C24 Y2 73.96(12) . .
C23 C24 Y2 73.90(12) . .
C29 C24 Y2 128.35(15) . .
C24 C25 C21 108.1(2) . .
C24 C25 C30 125.6(2) . .
C21 C25 C30 126.0(2) . .
C24 C25 Y2 74.98(13) . .
C21 C25 Y2 76.39(13) . .
C30 C25 Y2 120.07(15) . .
C35 C31 C32 106.4(2) . .
C35 C31 C36 126.1(2) . .
C32 C31 C36 127.4(2) . .
C35 C31 Y2 73.52(12) . .
C32 C31 Y2 75.16(12) . .
C36 C31 Y2 118.62(15) . .
C33 C32 C31 108.9(2) . .
C33 C32 C37 123.5(2) . .
C31 C32 C37 126.6(2) . .
C33 C32 Y2 75.52(13) . .
C31 C32 Y2 73.42(12) . .
C37 C32 Y2 126.40(16) . .
C34 C33 C32 107.5(2) . .
C34 C33 C38 127.3(2) . .
C32 C33 C38 124.2(2) . .
C34 C33 Y2 73.62(13) . .
C32 C33 Y2 73.52(13) . .
C38 C33 Y2 127.41(16) . .
C35 C34 C33 108.0(2) . .
C35 C34 C39 123.6(3) . .
C33 C34 C39 127.2(3) . .
C35 C34 Y2 72.79(14) . .
C33 C34 Y2 75.48(13) . .
C39 C34 Y2 126.83(17) . .
C34 C35 C31 109.1(2) . .
C34 C35 C40 124.1(3) . .
C31 C35 C40 126.7(3) . .
C34 C35 Y2 76.05(14) . .
C31 C35 Y2 74.88(12) . .
C40 C35 Y2 119.17(17) . .
C31 C36 Y1 124.27(14) . .
C42 C41 C43 120.5(2) . 2_757
C41 C42 C43 120.2(3) . .
C41 C43 C42 119.3(2) 2_757 .
C44 C44 C45 120.8(4) 2_657 .
C46 C45 C44 119.3(5) . .
C45 C46 C46 119.9(4) . 2_657
C45B C44B C45B 119.4(7) . 2_657
C46B C45B C44B 120.1(5) . .
C45B C46B C47B 120.4(5) . .
C46B C47B C46B 119.5(6) 2_657 .

loop_
_geom_bond_atom_site_label_1
_geom_bond_atom_site_label_2
_geom_bond_distance
_geom_bond_site_symmetry_2
Y1 Cnt1 2.383 .
Y1 Cnt2 2.349 .
Y2 Cnt3 2.367 .
Y2 Cnt4 2.346 .
Y1 C15 2.613(2) .
Y1 C11 2.636(2) .
Y1 C3 2.647(2) .
Y1 C14 2.649(2) .
Y1 C12 2.650(2) .
Y1 C4 2.660(2) .
Y1 C5 2.663(2) .
Y1 C13 2.664(2) .
Y1 C2 2.685(2) .
Y1 C1 2.698(2) .
Y1 Cl1 2.7005(6) .
Y1 C36 2.724(3) .
Y2 C35 2.606(2) .
Y2 C31 2.6230(19) .
Y2 C25 2.635(2) .
Y2 C23 2.635(2) .
Y2 C32 2.646(2) .
Y2 C34 2.647(2) .
Y2 C24 2.648(2) .
Y2 C33 2.671(2) .
Y2 C22 2.675(2) .
Y2 Cl1 2.6827(6) .
Y2 C21 2.683(2) .
Y2 C16 2.766(3) .
C1 C5 1.419(3) .
C1 C2 1.422(3) .
C1 C6 1.501(3) .
C2 C3 1.414(3) .
C2 C7 1.509(3) .
C3 C4 1.424(3) .
C3 C8 1.505(3) .
C4 C5 1.409(3) .
C4 C9 1.509(3) .
C5 C10 1.507(3) .
C11 C15 1.419(4) .
C11 C12 1.425(3) .
C11 C16 1.489(4) .
C12 C13 1.421(4) .
C12 C17 1.518(3) .
C13 C14 1.428(3) .
C13 C18 1.496(3) .
C14 C15 1.417(4) .
C14 C19 1.491(4) .
C15 C20 1.500(3) .
C21 C22 1.406(3) .
C21 C25 1.420(3) .
C21 C26 1.511(3) .
C22 C23 1.415(3) .
C22 C27 1.502(3) .
C23 C24 1.420(3) .
C23 C28 1.508(3) .
C24 C25 1.414(3) .
C24 C29 1.510(3) .
C25 C30 1.511(3) .
C31 C35 1.424(3) .
C31 C32 1.427(3) .
C31 C36 1.484(3) .
C32 C33 1.419(3) .
C32 C37 1.512(3) .
C33 C34 1.417(4) .
C33 C38 1.494(4) .
C34 C35 1.411(4) .
C34 C39 1.510(4) .
C35 C40 1.513(4) .
C41 C42 1.370(4) .
C41 C43 1.380(4) 2_757
C42 C43 1.384(4) .
C43 C41 1.380(4) 2_757
C44 C44 1.358(11) 2_657
C44 C45 1.384(8) .
C45 C46 1.381(9) .
C46 C46 1.397(15) 2_657
C44B C45B 1.391(8) .
C44B C45B 1.391(8) 2_657
C45B C46B 1.362(8) .
C46B C47B 1.385(7) .
C47B C46B 1.385(7) 2_657
